data_2223744
loop_
_publ_author_name
'Li, Zhaobo'
'Wang, Yifeng'
'Guo, Yi'
'Luo, Shuping'

_publ_section_title (<i>S</i>)-3-[(<i>S</i>,<i>E</i>)-4-(4-Chlorophenyl)-1-nitrobut-3-en-2-yl]thian-4-one
_journal_coeditor_code FK2005
_journal_issue 11
_journal_name_full 'Acta Crystallographica Section E'
_journal_page_first o2861
_journal_paper_doi 10.1107/S1600536809043608
_journal_volume 65
_journal_year 2009
_chemical_formula_iupac 'C15 H16 Cl N O3 S'
_chemical_formula_moiety 'C15 H16 Cl N O3 S'
_chemical_formula_sum 'C15 H16 Cl N O3 S'
_chemical_formula_weight 325.80
_chemical_name_systematic
;
(<i>S</i>)-3-[(<i>S</i>,<i>E</i>)-4-(4-Chlorophenyl)-1-nitrobut-3-en-
2-yl]thian-4-one
;
_space_group_IT_number 19
_symmetry_cell_setting orthorhombic
_symmetry_space_group_name_Hall 'P 2ac 2ab'
_symmetry_space_group_name_H-M 'P 21 21 21'
_atom_sites_solution_hydrogens geom
_atom_sites_solution_primary direct
_atom_sites_solution_secondary difmap
_cell_angle_alpha 90.00
_cell_angle_beta 90.00
_cell_angle_gamma 90.00
_cell_formula_units_Z 4
_cell_length_a 5.5220(2)
_cell_length_b 8.3833(3)
_cell_length_c 34.7414(12)
_cell_measurement_reflns_used 12670
_cell_measurement_temperature 296.0(10)
_cell_measurement_theta_max 27.5
_cell_measurement_theta_min 3.0
_cell_volume 1608.27(10)
_computing_cell_refinement 'PROCESS-AUTO (Rigaku, 2006)'
_computing_data_collection 'PROCESS-AUTO (Rigaku, 2006)'
_computing_data_reduction 'CrystalStructure (Rigaku/MSC, 2007)'
_computing_molecular_graphics 'ORTEP-3 for Windows (Farrugia, 1997)'
_computing_publication_material 'WinGX (Farrugia, 1999)'
_computing_structure_refinement 'SHELXL97 (Sheldrick, 2008)'
_computing_structure_solution 'SHELXS97 (Sheldrick, 2008)'
_diffrn_ambient_temperature 296.0(10)
_diffrn_detector_area_resol_mean 10.00
_diffrn_measured_fraction_theta_full 0.998
_diffrn_measured_fraction_theta_max 0.998
_diffrn_measurement_device_type 'Rigaku R-AXIS RAPID'
_diffrn_measurement_method \w
_diffrn_radiation_monochromator graphite
_diffrn_radiation_source 'rotating anode'
_diffrn_radiation_type MoK\a
_diffrn_radiation_wavelength 0.71073
_diffrn_reflns_av_R_equivalents 0.0239
_diffrn_reflns_av_sigmaI/netI 0.0197
_diffrn_reflns_limit_h_max 6
_diffrn_reflns_limit_h_min -7
_diffrn_reflns_limit_k_max 10
_diffrn_reflns_limit_k_min -10
_diffrn_reflns_limit_l_max 45
_diffrn_reflns_limit_l_min -45
_diffrn_reflns_number 15960
_diffrn_reflns_theta_full 27.48
_diffrn_reflns_theta_max 27.48
_diffrn_reflns_theta_min 3.00
_exptl_absorpt_coefficient_mu 0.375
_exptl_absorpt_correction_T_max 0.9321
_exptl_absorpt_correction_T_min 0.8651
_exptl_absorpt_correction_type multi-scan
_exptl_absorpt_process_details '(ABSCOR; Higashi, 1995)'
_exptl_crystal_colour colorless
_exptl_crystal_density_diffrn 1.346
_exptl_crystal_density_method 'not measured'
_exptl_crystal_description block
_exptl_crystal_F_000 680
_exptl_crystal_size_max 0.34
_exptl_crystal_size_mid 0.28
_exptl_crystal_size_min 0.19
_refine_diff_density_max 0.164
_refine_diff_density_min -0.202
_refine_ls_abs_structure_details 'Flack  (1983), 1501 Friedel pairs'
_refine_ls_abs_structure_Flack 0.03(7)
_refine_ls_extinction_coef 0.0061(13)
_refine_ls_extinction_expression Fc^*^=kFc[1+0.001xFc^2^\l^3^/sin(2\q)]^-1/4^
_refine_ls_extinction_method 'SHELXL97 (Sheldrick, 2008)'
_refine_ls_goodness_of_fit_ref 1.000
_refine_ls_hydrogen_treatment constr
_refine_ls_matrix_type full
_refine_ls_number_parameters 191
_refine_ls_number_reflns 3666
_refine_ls_number_restraints 0
_refine_ls_restrained_S_all 1.000
_refine_ls_R_factor_all 0.0424
_refine_ls_R_factor_gt 0.0316
_refine_ls_shift/su_max 0.000
_refine_ls_shift/su_mean 0.000
_refine_ls_structure_factor_coef Fsqd
_refine_ls_weighting_details 'calc w=1/[\s^2^(Fo^2^)+(0.0470P)^2^+0.1820P] where P=(Fo^2^+2Fc^2^)/3'
_refine_ls_weighting_scheme calc
_refine_ls_wR_factor_gt 0.0816
_refine_ls_wR_factor_ref 0.0899
_reflns_number_gt 2918
_reflns_number_total 3666
_reflns_threshold_expression I>2\s(I)
_cod_data_source_file fk2005.cif
_cod_data_source_block I
_cod_database_code 2223744
_cod_database_fobs_code 2223744

loop_
_symmetry_equiv_pos_as_xyz
'x, y, z'
'-x+1/2, -y, z+1/2'
'x+1/2, -y+1/2, -z'
'-x, y+1/2, -z+1/2'

loop_
_atom_site_type_symbol
_atom_site_label
_atom_site_fract_x
_atom_site_fract_y
_atom_site_fract_z
_atom_site_U_iso_or_equiv
_atom_site_adp_type
_atom_site_calc_flag
_atom_site_refinement_flags
_atom_site_occupancy
_atom_site_disorder_assembly
_atom_site_disorder_group
C C13 -0.1203(6) 0.9836(3) 0.01706(6) 0.0747(7) Uani d . 1 . .
S S1 0.55221(10) 0.17716(7) 0.117335(15) 0.06690(17) Uani d . 1 . .
Cl Cl1 -0.1215(2) 1.11399(9) -0.022097(18) 0.1245(4) Uani d . 1 . .
C C6 0.0659(3) 0.5010(2) 0.16547(4) 0.0447(4) Uani d . 1 . .
H H6 -0.0877 0.4429 0.1634 0.054 Uiso calc R 1 . .
O O1 0.0671(3) 0.22754(16) 0.21132(4) 0.0613(3) Uani d . 1 . .
C C4 0.2745(3) 0.3803(2) 0.16338(4) 0.0444(4) Uani d . 1 . .
H H4 0.4264 0.4371 0.1684 0.053 Uiso calc R 1 . .
N N1 -0.1196(3) 0.7113(2) 0.20576(4) 0.0555(4) Uani d . 1 . .
C C5 0.2912(4) 0.3026(2) 0.12328(5) 0.0555(4) Uani d . 1 . .
H H5A 0.2954 0.3859 0.1039 0.067 Uiso calc R 1 . .
H H5B 0.1466 0.2394 0.1189 0.067 Uiso calc R 1 . .
C C8 0.0775(3) 0.6222(2) 0.13348(5) 0.0476(4) Uani d . 1 . .
H H8 0.2189 0.6816 0.1310 0.057 Uiso calc R 1 . .
C C7 0.0736(3) 0.5865(2) 0.20462(5) 0.0496(4) Uani d . 1 . .
H H7A 0.0481 0.5101 0.2252 0.059 Uiso calc R 1 . .
H H7B 0.2309 0.6356 0.2083 0.059 Uiso calc R 1 . .
C C3 0.2507(3) 0.2460(2) 0.19269(5) 0.0492(4) Uani d . 1 . .
C C9 -0.0980(3) 0.6500(2) 0.10879(5) 0.0522(4) Uani d . 1 . .
H H9 -0.2357 0.5869 0.1113 0.063 Uiso calc R 1 . .
O O3 -0.0587(3) 0.84976(18) 0.20651(5) 0.0819(5) Uani d . 1 . .
C C2 0.4615(4) 0.1319(3) 0.19524(6) 0.0669(5) Uani d . 1 . .
H H2A 0.4315 0.0550 0.2155 0.080 Uiso calc R 1 . .
H H2B 0.6073 0.1906 0.2017 0.080 Uiso calc R 1 . .
C C15 0.0781(4) 0.8818(2) 0.07241(5) 0.0631(5) Uani d . 1 . .
H H15 0.2076 0.8847 0.0895 0.076 Uiso calc R 1 . .
O O2 -0.3289(3) 0.6674(2) 0.20483(5) 0.0838(5) Uani d . 1 . .
C C10 -0.1020(3) 0.7694(2) 0.07758(5) 0.0519(4) Uani d . 1 . .
C C1 0.4989(5) 0.0446(3) 0.15734(6) 0.0757(6) Uani d . 1 . .
H H1A 0.3568 -0.0196 0.1519 0.091 Uiso calc R 1 . .
H H1B 0.6359 -0.0270 0.1599 0.091 Uiso calc R 1 . .
C C11 -0.2923(4) 0.7687(3) 0.05161(6) 0.0691(6) Uani d . 1 . .
H H11 -0.4169 0.6951 0.0547 0.083 Uiso calc R 1 . .
C C12 -0.3010(5) 0.8756(3) 0.02114(6) 0.0819(7) Uani d . 1 . .
H H12 -0.4291 0.8732 0.0038 0.098 Uiso calc R 1 . .
C C14 0.0704(5) 0.9901(3) 0.04238(6) 0.0745(6) Uani d . 1 . .
H H14 0.1920 1.0658 0.0394 0.089 Uiso calc R 1 . .

loop_
_atom_site_aniso_label
_atom_site_aniso_U_11
_atom_site_aniso_U_22
_atom_site_aniso_U_33
_atom_site_aniso_U_12
_atom_site_aniso_U_13
_atom_site_aniso_U_23
C13 0.122(2) 0.0560(12) 0.0463(9) 0.0278(14) -0.0102(12) 0.0075(8)
S1 0.0674(3) 0.0707(3) 0.0626(3) 0.0147(3) 0.0095(2) -0.0069(2)
Cl1 0.2253(11) 0.0834(4) 0.0646(3) 0.0384(6) -0.0194(5) 0.0284(3)
C6 0.0489(8) 0.0463(8) 0.0387(7) -0.0005(8) 0.0019(8) 0.0031(6)
O1 0.0645(8) 0.0616(8) 0.0578(7) -0.0018(7) 0.0091(7) 0.0157(6)
C4 0.0466(8) 0.0457(9) 0.0410(8) -0.0008(7) 0.0026(7) 0.0035(7)
N1 0.0581(9) 0.0606(10) 0.0478(8) 0.0061(8) -0.0027(7) -0.0059(7)
C5 0.0667(10) 0.0568(11) 0.0428(8) 0.0090(9) 0.0022(8) 0.0012(8)
C8 0.0539(10) 0.0429(8) 0.0460(8) 0.0007(8) 0.0025(8) 0.0031(7)
C7 0.0516(9) 0.0514(10) 0.0457(8) 0.0085(8) -0.0046(8) -0.0011(7)
C3 0.0569(10) 0.0486(10) 0.0420(8) 0.0003(8) -0.0041(8) 0.0029(7)
C9 0.0555(10) 0.0536(10) 0.0475(9) -0.0008(9) 0.0003(8) 0.0036(7)
O3 0.1031(12) 0.0509(9) 0.0918(11) 0.0066(9) -0.0103(10) -0.0046(8)
C2 0.0719(12) 0.0675(13) 0.0615(11) 0.0137(11) -0.0082(10) 0.0124(9)
C15 0.0780(13) 0.0597(11) 0.0516(10) -0.0048(11) -0.0136(10) 0.0107(8)
O2 0.0491(8) 0.1071(13) 0.0954(11) 0.0053(9) 0.0029(7) -0.0237(11)
C10 0.0614(10) 0.0519(10) 0.0423(8) 0.0094(9) -0.0049(8) 0.0009(7)
C1 0.0906(16) 0.0619(13) 0.0746(13) 0.0252(12) -0.0040(12) 0.0032(10)
C11 0.0678(12) 0.0778(15) 0.0618(11) 0.0038(11) -0.0150(10) 0.0045(10)
C12 0.0969(18) 0.0897(18) 0.0590(11) 0.0216(16) -0.0267(12) 0.0023(12)
C14 0.1063(17) 0.0566(11) 0.0606(11) -0.0037(14) -0.0062(13) 0.0150(9)

loop_
_atom_type_symbol
_atom_type_description
_atom_type_scat_dispersion_real
_atom_type_scat_dispersion_imag
_atom_type_scat_source
C C 0.0033 0.0016 'International Tables Vol C Tables 4.2.6.8 and 6.1.1.4'
H H 0.0000 0.0000 'International Tables Vol C Tables 4.2.6.8 and 6.1.1.4'
Cl Cl 0.1484 0.1585 'International Tables Vol C Tables 4.2.6.8 and 6.1.1.4'
N N 0.0061 0.0033 'International Tables Vol C Tables 4.2.6.8 and 6.1.1.4'
O O 0.0106 0.0060 'International Tables Vol C Tables 4.2.6.8 and 6.1.1.4'
S S 0.1246 0.1234 'International Tables Vol C Tables 4.2.6.8 and 6.1.1.4'

loop_
_geom_angle_atom_site_label_1
_geom_angle_atom_site_label_2
_geom_angle_atom_site_label_3
_geom_angle_site_symmetry_1
_geom_angle_site_symmetry_3
_geom_angle
_geom_angle_publ_flag
C12 C13 C14 . . 121.62(19) ?
C12 C13 Cl1 . . 119.81(19) ?
C14 C13 Cl1 . . 118.5(2) ?
C5 S1 C1 . . 98.11(10) ?
C8 C6 C4 . . 112.19(13) ?
C8 C6 C7 . . 109.65(14) ?
C4 C6 C7 . . 109.17(13) ?
C8 C6 H6 . . 108.6 ?
C4 C6 H6 . . 108.6 ?
C7 C6 H6 . . 108.6 ?
C3 C4 C6 . . 113.01(13) ?
C3 C4 C5 . . 107.25(14) ?
C6 C4 C5 . . 111.50(13) ?
C3 C4 H4 . . 108.3 ?
C6 C4 H4 . . 108.3 ?
C5 C4 H4 . . 108.3 ?
O3 N1 O2 . . 123.82(19) ?
O3 N1 C7 . . 118.28(17) ?
O2 N1 C7 . . 117.86(18) ?
C4 C5 S1 . . 113.56(12) ?
C4 C5 H5A . . 108.9 ?
S1 C5 H5A . . 108.9 ?
C4 C5 H5B . . 108.9 ?
S1 C5 H5B . . 108.9 ?
H5A C5 H5B . . 107.7 ?
C9 C8 C6 . . 124.67(17) ?
C9 C8 H8 . . 117.7 ?
C6 C8 H8 . . 117.7 ?
N1 C7 C6 . . 109.27(13) ?
N1 C7 H7A . . 109.8 ?
C6 C7 H7A . . 109.8 ?
N1 C7 H7B . . 109.8 ?
C6 C7 H7B . . 109.8 ?
H7A C7 H7B . . 108.3 ?
O1 C3 C2 . . 122.19(16) ?
O1 C3 C4 . . 121.53(16) ?
C2 C3 C4 . . 116.17(15) ?
C8 C9 C10 . . 127.61(17) ?
C8 C9 H9 . . 116.2 ?
C10 C9 H9 . . 116.2 ?
C3 C2 C1 . . 111.04(16) ?
C3 C2 H2A . . 109.4 ?
C1 C2 H2A . . 109.4 ?
C3 C2 H2B . . 109.4 ?
C1 C2 H2B . . 109.4 ?
H2A C2 H2B . . 108.0 ?
C10 C15 C14 . . 121.53(19) ?
C10 C15 H15 . . 119.2 ?
C14 C15 H15 . . 119.2 ?
C11 C10 C15 . . 117.69(18) ?
C11 C10 C9 . . 119.13(18) ?
C15 C10 C9 . . 123.17(16) ?
C2 C1 S1 . . 113.15(17) ?
C2 C1 H1A . . 108.9 ?
S1 C1 H1A . . 108.9 ?
C2 C1 H1B . . 108.9 ?
S1 C1 H1B . . 108.9 ?
H1A C1 H1B . . 107.8 ?
C10 C11 C12 . . 121.3(2) ?
C10 C11 H11 . . 119.3 ?
C12 C11 H11 . . 119.3 ?
C13 C12 C11 . . 119.1(2) ?
C13 C12 H12 . . 120.5 ?
C11 C12 H12 . . 120.5 ?
C13 C14 C15 . . 118.7(2) ?
C13 C14 H14 . . 120.6 ?
C15 C14 H14 . . 120.6 ?

loop_
_geom_bond_atom_site_label_1
_geom_bond_atom_site_label_2
_geom_bond_site_symmetry_2
_geom_bond_distance
_geom_bond_publ_flag
C13 C12 . 1.355(4) ?
C13 C14 . 1.373(4) ?
C13 Cl1 . 1.745(2) ?
S1 C5 . 1.7959(19) ?
S1 C1 . 1.804(2) ?
C6 C8 . 1.507(2) ?
C6 C4 . 1.534(2) ?
C6 C7 . 1.539(2) ?
C6 H6 . 0.9800 ?
O1 C3 . 1.213(2) ?
C4 C3 . 1.524(2) ?
C4 C5 . 1.541(2) ?
C4 H4 . 0.9800 ?
N1 O3 . 1.209(2) ?
N1 O2 . 1.213(2) ?
N1 C7 . 1.494(2) ?
C5 H5A . 0.9700 ?
C5 H5B . 0.9700 ?
C8 C9 . 1.315(3) ?
C8 H8 . 0.9300 ?
C7 H7A . 0.9700 ?
C7 H7B . 0.9700 ?
C3 C2 . 1.509(3) ?
C9 C10 . 1.476(2) ?
C9 H9 . 0.9300 ?
C2 C1 . 1.520(3) ?
C2 H2A . 0.9700 ?
C2 H2B . 0.9700 ?
C15 C10 . 1.382(3) ?
C15 C14 . 1.383(3) ?
C15 H15 . 0.9300 ?
C10 C11 . 1.385(3) ?
C1 H1A . 0.9700 ?
C1 H1B . 0.9700 ?
C11 C12 . 1.388(3) ?
C11 H11 . 0.9300 ?
C12 H12 . 0.9300 ?
C14 H14 . 0.9300 ?

loop_
_geom_hbond_atom_site_label_D
_geom_hbond_atom_site_label_H
_geom_hbond_atom_site_label_A
_geom_hbond_site_symmetry_A
_geom_hbond_distance_DH
_geom_hbond_distance_HA
_geom_hbond_distance_DA
_geom_hbond_angle_DHA
C7 H7B O2 1_655 0.97 2.448 3.368(4) 158
C2 H2B O1 1_655 0.97 2.580 3.484(3) 156

loop_
_geom_torsion_atom_site_label_1
_geom_torsion_atom_site_label_2
_geom_torsion_atom_site_label_3
_geom_torsion_atom_site_label_4
_geom_torsion_site_symmetry_1
_geom_torsion_site_symmetry_2
_geom_torsion_site_symmetry_3
_geom_torsion_site_symmetry_4
_geom_torsion
_geom_torsion_publ_flag
C8 C6 C4 C3 . . . . -173.58(14) ?
C7 C6 C4 C3 . . . . 64.67(18) ?
C8 C6 C4 C5 . . . . -52.68(19) ?
C7 C6 C4 C5 . . . . -174.43(14) ?
C3 C4 C5 S1 . . . . -62.42(17) ?
C6 C4 C5 S1 . . . . 173.37(12) ?
C1 S1 C5 C4 . . . . 56.38(16) ?
C4 C6 C8 C9 . . . . 123.85(19) ?
C7 C6 C8 C9 . . . . -114.67(19) ?
O3 N1 C7 C6 . . . . -112.49(18) ?
O2 N1 C7 C6 . . . . 65.5(2) ?
C8 C6 C7 N1 . . . . 53.18(19) ?
C4 C6 C7 N1 . . . . 176.45(14) ?
C6 C4 C3 O1 . . . . 9.8(2) ?
C5 C4 C3 O1 . . . . -113.44(18) ?
C6 C4 C3 C2 . . . . -173.94(15) ?
C5 C4 C3 C2 . . . . 62.78(19) ?
C6 C8 C9 C10 . . . . 178.10(17) ?
O1 C3 C2 C1 . . . . 114.2(2) ?
C4 C3 C2 C1 . . . . -62.0(2) ?
C14 C15 C10 C11 . . . . -0.1(3) ?
C14 C15 C10 C9 . . . . 178.8(2) ?
C8 C9 C10 C11 . . . . 172.61(19) ?
C8 C9 C10 C15 . . . . -6.3(3) ?
C3 C2 C1 S1 . . . . 58.3(2) ?
C5 S1 C1 C2 . . . . -53.16(18) ?
C15 C10 C11 C12 . . . . 0.8(3) ?
C9 C10 C11 C12 . . . . -178.2(2) ?
C14 C13 C12 C11 . . . . -0.2(4) ?
Cl1 C13 C12 C11 . . . . 177.53(19) ?
C10 C11 C12 C13 . . . . -0.6(4) ?
C12 C13 C14 C15 . . . . 0.9(4) ?
Cl1 C13 C14 C15 . . . . -176.91(18) ?
C10 C15 C14 C13 . . . . -0.7(3) ?

loop_
_cod_related_entry_id
_cod_related_entry_database
_cod_related_entry_code
1 ChemSpider 24743641
